data_2239791
loop_
_publ_author_name
'Mangwala Kimpende, Peter'
'Doan, Thi Kieu Oanh'
'Vu, Quoc Trung'
'Van Meervelt, Luc'

_publ_section_title
;
 Crystal structure of
 (1<i>Z</i>)-1-(4-chlorobenzylidene)-5-(4-methoxyphenyl)-3-oxopyrazolidin-1-ium-2-ide
;
_journal_coeditor_code SU0007
_journal_issue 8
_journal_name_full 'Acta Crystallographica Section E'
_journal_page_first 84
_journal_page_last 86
_journal_paper_doi 10.1107/S1600536814014445
_journal_volume 70
_journal_year 2014
_chemical_formula_iupac 'C17 H15 Cl N2 O2'
_chemical_formula_moiety 'C17 H15 Cl N2 O2'
_chemical_formula_sum 'C17 H15 Cl N2 O2'
_chemical_formula_weight 314.76
_chemical_melting_point 467.0(10)
_chemical_name_systematic (1<i>Z</i>)-1-(4-Chlorobenzylidene)-5-(4-methoxyphenyl)-3-oxopyrazolidin-1-ium-2-ide
_space_group_crystal_system triclinic
_space_group_IT_number 2
_space_group_name_Hall '-P 1'
_space_group_name_H-M_alt 'P -1'
_symmetry_space_group_name_Hall '-P 1'
_symmetry_space_group_name_H-M 'P -1'
_atom_sites_solution_hydrogens geom
_atom_sites_solution_primary direct
_atom_sites_solution_secondary difmap
_audit_creation_method
;
Olex2 1.2
(compiled 2014.03.20 svn.r2914 for OlexSys, GUI svn.r4816)
;
_cell_angle_alpha 101.573(7)
_cell_angle_beta 100.620(7)
_cell_angle_gamma 101.311(6)
_cell_formula_units_Z 2
_cell_length_a 5.6966(6)
_cell_length_b 10.6852(13)
_cell_length_c 12.7750(17)
_cell_measurement_temperature 100(2)
_cell_volume 726.48(16)
_computing_cell_refinement 'SAINT (Bruker, 2003)'
_computing_data_collection 'SMART (Bruker, 2003)'
_computing_data_reduction 'SAINT (Bruker, 2003)'
_computing_molecular_graphics 'OLEX2 (Dolomanov <i>et al.</i>, 2009)'
_computing_publication_material 'OLEX2 (Dolomanov <i>et al.</i>, 2009)'
_computing_structure_refinement 'SHELXL97 (Sheldrick, 2008)'
_computing_structure_solution 'SHELXS97 (Sheldrick, 2008)'
_diffrn_ambient_temperature 100(2)
_diffrn_measured_fraction_theta_full 0.967
_diffrn_measured_fraction_theta_max 0.967
_diffrn_measurement_device_type 'Bruker SMART 6000'
_diffrn_radiation_monochromator graphite
_diffrn_radiation_type CuK\a
_diffrn_radiation_wavelength 1.54178
_diffrn_reflns_av_R_equivalents 0.0933
_diffrn_reflns_limit_h_max 6
_diffrn_reflns_limit_h_min -6
_diffrn_reflns_limit_k_max 13
_diffrn_reflns_limit_k_min -13
_diffrn_reflns_limit_l_max 14
_diffrn_reflns_limit_l_min -13
_diffrn_reflns_number 13302
_diffrn_reflns_theta_full 71.17
_diffrn_reflns_theta_max 71.17
_diffrn_reflns_theta_min 3.63
_exptl_absorpt_coefficient_mu 2.404
_exptl_absorpt_correction_T_max 0.887
_exptl_absorpt_correction_T_min 0.695
_exptl_absorpt_correction_type multi-scan
_exptl_absorpt_process_details '(SADABS; Bruker, 2003)'
_exptl_crystal_colour colourless
_exptl_crystal_density_diffrn 1.439
_exptl_crystal_density_method 'not measured'
_exptl_crystal_description plate
_exptl_crystal_F_000 328
_exptl_crystal_size_max 0.55
_exptl_crystal_size_mid 0.1
_exptl_crystal_size_min 0.05
_refine_diff_density_max 0.487
_refine_diff_density_min -0.521
_refine_ls_extinction_method none
_refine_ls_goodness_of_fit_ref 1.062
_refine_ls_hydrogen_treatment constr
_refine_ls_matrix_type full
_refine_ls_number_parameters 212
_refine_ls_number_reflns 2723
_refine_ls_number_restraints 0
_refine_ls_restrained_S_all 1.062
_refine_ls_R_factor_all 0.0843
_refine_ls_R_factor_gt 0.0639
_refine_ls_shift/su_max 0.000
_refine_ls_shift/su_mean 0.000
_refine_ls_structure_factor_coef Fsqd
_refine_ls_weighting_details 'calc w=1/[\s^2^(Fo^2^)+(0.0732P)^2^+0.2182P] where P=(Fo^2^+2Fc^2^)/3'
_refine_ls_weighting_scheme calc
_refine_ls_wR_factor_gt 0.1541
_refine_ls_wR_factor_ref 0.1712
_reflns_number_gt 2053
_reflns_number_total 2723
_reflns_threshold_expression I>2sigma(I)
_cod_data_source_file su0007sup1.cif
_cod_data_source_block 2
_cod_original_cell_volume 726.47(15)
_cod_database_code 2239791
_cod_database_fobs_code 2239791

loop_
_space_group_symop_id
_space_group_symop_operation_xyz
1 'x, y, z'
2 '-x, -y, -z'

loop_
_atom_site_type_symbol
_atom_site_label
_atom_site_fract_x
_atom_site_fract_y
_atom_site_fract_z
_atom_site_U_iso_or_equiv
_atom_site_adp_type
_atom_site_calc_flag
_atom_site_occupancy
C C1 0.3159(5) 0.3078(3) 0.0427(3) 0.0335(7) Uani d 1
C C2 0.3044(5) 0.3400(3) 0.1510(3) 0.0321(7) Uani d 1
H H2 0.161(7) 0.3085(15) 0.1716(10) 0.039 Uiso calc 1
C C3 0.5098(5) 0.4202(3) 0.2295(3) 0.0307(6) Uani d 1
H H3 0.5032(6) 0.4434(11) 0.305(3) 0.037 Uiso calc 1
C C4 0.7274(5) 0.4666(3) 0.1972(3) 0.0300(6) Uani d 1
C C5 0.7338(6) 0.4289(3) 0.0867(3) 0.0334(7) Uani d 1
H H5 0.868(7) 0.4554(14) 0.0670(11) 0.040 Uiso calc 1
C C6 0.5296(6) 0.3501(3) 0.0079(3) 0.0335(7) Uani d 1
H H6 0.5348(6) 0.3261(12) -0.066(3) 0.040 Uiso calc 1
C C7 0.9528(5) 0.5525(3) 0.2711(3) 0.0318(7) Uani d 1
H H7 1.080(6) 0.5715(10) 0.2403(15) 0.038 Uiso calc 1
C C8 0.9363(6) 0.6628(3) 0.5421(3) 0.0331(7) Uani d 1
C C9 1.2007(6) 0.7358(3) 0.5523(3) 0.0348(7) Uani d 1
H H9A 1.2191(8) 0.826(3) 0.5724(7) 0.042 Uiso calc 1
H H9B 1.309(3) 0.7121(7) 0.6044(16) 0.042 Uiso calc 1
C C10 1.2471(5) 0.6936(3) 0.4386(3) 0.0328(7) Uani d 1
H H10 1.362(5) 0.644(2) 0.4414(3) 0.039 Uiso calc 1
C C11 1.3200(5) 0.8005(3) 0.3817(3) 0.0310(7) Uani d 1
C C12 1.2013(5) 0.9032(3) 0.3819(3) 0.0343(7) Uani d 1
H H12 1.076(6) 0.9091(4) 0.4234(18) 0.041 Uiso calc 1
C C13 1.2591(6) 0.9962(3) 0.3244(3) 0.0349(7) Uani d 1
H H13 1.178(4) 1.065(3) 0.3263(3) 0.042 Uiso calc 1
C C14 1.4372(5) 0.9886(3) 0.2629(3) 0.0324(7) Uani d 1
C C15 1.5645(6) 0.8904(3) 0.2644(3) 0.0332(7) Uani d 1
H H15 1.688(6) 0.8869(3) 0.2269(17) 0.040 Uiso calc 1
C C16 1.5032(5) 0.7974(3) 0.3235(3) 0.0323(7) Uani d 1
H H16 1.590(4) 0.729(3) 0.3241(3) 0.039 Uiso calc 1
C C17 1.6705(7) 1.0860(4) 0.1506(3) 0.0438(8) Uani d 1
H H17A 1.641(3) 0.998(3) 0.095(2) 0.066 Uiso calc 1
H H17B 1.833(4) 1.103(3) 0.2060(15) 0.066 Uiso calc 1
H H17C 1.677(4) 1.159(3) 0.110(2) 0.066 Uiso calc 1
Cl Cl1 0.05505(14) 0.21060(9) -0.05673(7) 0.0434(3) Uani d 1
N N1 0.9930(4) 0.6049(2) 0.3753(2) 0.0287(6) Uani d 1
N N2 0.8252(5) 0.5891(3) 0.4379(2) 0.0306(6) Uani d 1
O O1 0.8327(4) 0.6705(3) 0.6184(2) 0.0432(6) Uani d 1
O O2 1.4761(4) 1.0831(2) 0.2062(2) 0.0382(5) Uani d 1

loop_
_atom_site_aniso_label
_atom_site_aniso_U_11
_atom_site_aniso_U_22
_atom_site_aniso_U_33
_atom_site_aniso_U_12
_atom_site_aniso_U_13
_atom_site_aniso_U_23
C1 0.0211(14) 0.0340(16) 0.0422(19) 0.0060(12) 0.0036(12) 0.0064(13)
C2 0.0210(14) 0.0334(15) 0.0425(19) 0.0047(11) 0.0088(12) 0.0111(13)
C3 0.0239(14) 0.0326(15) 0.0347(18) 0.0048(12) 0.0077(12) 0.0077(12)
C4 0.0240(14) 0.0277(14) 0.0389(18) 0.0045(11) 0.0094(12) 0.0095(12)
C5 0.0215(14) 0.0340(16) 0.0456(19) 0.0043(12) 0.0111(12) 0.0113(13)
C6 0.0286(15) 0.0367(16) 0.0357(18) 0.0082(12) 0.0098(12) 0.0077(13)
C7 0.0199(14) 0.0322(15) 0.0438(19) 0.0040(11) 0.0115(12) 0.0091(13)
C8 0.0293(16) 0.0328(15) 0.0389(18) 0.0057(12) 0.0096(13) 0.0128(12)
C9 0.0259(15) 0.0343(16) 0.0419(19) 0.0024(12) 0.0065(12) 0.0101(13)
C10 0.0185(14) 0.0316(15) 0.0463(19) 0.0029(12) 0.0056(12) 0.0100(13)
C11 0.0181(13) 0.0316(15) 0.0383(17) 0.0019(11) 0.0028(11) 0.0049(12)
C12 0.0200(14) 0.0408(17) 0.0414(19) 0.0050(12) 0.0092(12) 0.0089(13)
C13 0.0239(15) 0.0328(16) 0.047(2) 0.0074(12) 0.0056(13) 0.0089(13)
C14 0.0226(14) 0.0308(15) 0.0401(18) 0.0003(11) 0.0039(12) 0.0094(12)
C15 0.0219(14) 0.0335(16) 0.0424(18) 0.0025(12) 0.0086(12) 0.0088(13)
C16 0.0166(13) 0.0340(16) 0.0443(19) 0.0042(11) 0.0058(12) 0.0083(13)
C17 0.0370(18) 0.048(2) 0.050(2) 0.0084(15) 0.0136(15) 0.0193(16)
Cl1 0.0231(4) 0.0522(5) 0.0450(5) 0.0033(3) 0.0050(3) -0.0024(3)
N1 0.0187(12) 0.0307(13) 0.0374(15) 0.0043(9) 0.0089(10) 0.0094(10)
N2 0.0230(12) 0.0348(13) 0.0355(15) 0.0049(10) 0.0108(10) 0.0103(10)
O1 0.0362(13) 0.0502(14) 0.0420(14) 0.0023(10) 0.0156(10) 0.0105(10)
O2 0.0303(11) 0.0371(12) 0.0484(14) 0.0055(9) 0.0088(9) 0.0161(10)

loop_
_atom_type_symbol
_atom_type_description
_atom_type_scat_dispersion_real
_atom_type_scat_dispersion_imag
_atom_type_scat_source
C C 0.0181 0.0091 'International Tables Vol C Tables 4.2.6.8 and 6.1.1.4'
H H 0.0000 0.0000 'International Tables Vol C Tables 4.2.6.8 and 6.1.1.4'
Cl Cl 0.3639 0.7018 'International Tables Vol C Tables 4.2.6.8 and 6.1.1.4'
N N 0.0311 0.0180 'International Tables Vol C Tables 4.2.6.8 and 6.1.1.4'
O O 0.0492 0.0322 'International Tables Vol C Tables 4.2.6.8 and 6.1.1.4'

loop_
_geom_angle_atom_site_label_1
_geom_angle_atom_site_label_2
_geom_angle_atom_site_label_3
_geom_angle
C2 C1 C6 122.3(3)
C2 C1 Cl1 119.6(2)
C6 C1 Cl1 118.0(3)
C1 C2 H2 120.2
C1 C2 C3 119.6(3)
C3 C2 H2 120.2
C2 C3 H3 120.2
C2 C3 C4 119.7(3)
C4 C3 H3 120.2
C3 C4 C7 124.9(3)
C5 C4 C3 119.0(3)
C5 C4 C7 116.1(3)
C4 C5 H5 119.2
C6 C5 C4 121.7(3)
C6 C5 H5 119.2
C1 C6 H6 121.1
C5 C6 C1 117.7(3)
C5 C6 H6 121.1
C4 C7 H7 115.7
N1 C7 C4 128.5(3)
N1 C7 H7 115.7
N2 C8 C9 112.6(3)
O1 C8 C9 123.9(3)
O1 C8 N2 123.5(3)
C8 C9 H9A 110.8
C8 C9 H9B 110.8
H9A C9 H9B 108.9
C10 C9 C8 104.7(3)
C10 C9 H9A 110.8
C10 C9 H9B 110.8
C9 C10 H10 109.6
C9 C10 N1 100.9(2)
C11 C10 C9 117.1(3)
C11 C10 H10 109.6
C11 C10 N1 109.6(3)
N1 C10 H10 109.6
C12 C11 C10 121.6(3)
C16 C11 C10 120.7(3)
C16 C11 C12 117.7(3)
C11 C12 H12 119.4
C13 C12 C11 121.2(3)
C13 C12 H12 119.4
C12 C13 H13 119.9
C12 C13 C14 120.3(3)
C14 C13 H13 119.9
C15 C14 C13 119.7(3)
O2 C14 C13 115.8(3)
O2 C14 C15 124.5(3)
C14 C15 H15 120.5
C14 C15 C16 119.0(3)
C16 C15 H15 120.5
C11 C16 C15 122.0(3)
C11 C16 H16 119.0
C15 C16 H16 119.0
H17A C17 H17B 109.5
H17A C17 H17C 109.5
H17B C17 H17C 109.5
O2 C17 H17A 109.5
O2 C17 H17B 109.5
O2 C17 H17C 109.5
C7 N1 C10 120.2(2)
C7 N1 N2 125.3(3)
N2 N1 C10 114.5(2)
N1 N2 C8 107.3(2)
C14 O2 C17 117.6(3)

loop_
_geom_bond_atom_site_label_1
_geom_bond_atom_site_label_2
_geom_bond_distance
C1 C2 1.374(5)
C1 C6 1.395(4)
C1 Cl1 1.752(3)
C2 H2 0.9276
C2 C3 1.392(4)
C3 H3 0.9509
C3 C4 1.408(4)
C4 C5 1.398(5)
C4 C7 1.458(4)
C5 H5 0.8642
C5 C6 1.385(5)
C6 H6 0.9337
C7 H7 0.8959
C7 N1 1.296(4)
C8 C9 1.523(4)
C8 N2 1.366(4)
C8 O1 1.227(4)
C9 H9A 0.9313
C9 H9B 0.9313
C9 C10 1.519(5)
C10 H10 0.9240
C10 C11 1.506(4)
C10 N1 1.539(4)
C11 C12 1.398(5)
C11 C16 1.389(4)
C12 H12 0.9660
C12 C13 1.375(5)
C13 H13 0.9441
C13 C14 1.398(5)
C14 C15 1.388(5)
C14 O2 1.363(4)
C15 H15 0.9229
C15 C16 1.394(5)
C16 H16 0.9566
C17 H17A 1.0168
C17 H17B 1.0168
C17 H17C 1.0168
C17 O2 1.420(4)
N1 N2 1.362(3)

loop_
_geom_hbond_atom_site_label_D
_geom_hbond_atom_site_label_H
_geom_hbond_atom_site_label_A
_geom_hbond_site_symmetry_D
_geom_hbond_site_symmetry_H
_geom_hbond_site_symmetry_A
_geom_hbond_distance_DH
_geom_hbond_distance_HA
_geom_hbond_distance_DA
_geom_hbond_angle_DHA
_geom_hbond_publ_flag
C3 H3 N2 1_555 1_555 1_555 0.96(4) 2.31(3) 2.934(4) 122.2(8) y
C3 H3 O1 1_555 1_555 2_666 0.96(4) 2.521(17) 3.152(4) 123.5(14) y
C17 H17C Cg 1_555 1_555 1_665 1.02(3) 2.73(3) 3.551(4) 137.9(18) y

loop_
_geom_torsion_atom_site_label_1
_geom_torsion_atom_site_label_2
_geom_torsion_atom_site_label_3
_geom_torsion_atom_site_label_4
_geom_torsion
C1 C2 C3 C4 -0.4(5)
C2 C1 C6 C5 -1.0(5)
C2 C3 C4 C5 -1.3(5)
C2 C3 C4 C7 179.0(3)
C3 C4 C5 C6 1.8(5)
C3 C4 C7 N1 -2.9(5)
C4 C5 C6 C1 -0.7(5)
C4 C7 N1 C10 180.0(3)
C4 C7 N1 N2 -0.1(5)
C5 C4 C7 N1 177.4(3)
C6 C1 C2 C3 1.6(5)
C7 C4 C5 C6 -178.4(3)
C7 N1 N2 C8 -178.3(3)
C8 C9 C10 C11 121.5(3)
C8 C9 C10 N1 2.6(3)
C9 C8 N2 N1 0.2(3)
C9 C10 C11 C12 -43.7(4)
C9 C10 C11 C16 138.5(3)
C9 C10 N1 C7 177.1(3)
C9 C10 N1 N2 -2.8(3)
C10 C11 C12 C13 -176.1(3)
C10 C11 C16 C15 176.0(3)
C10 N1 N2 C8 1.7(3)
C11 C10 N1 C7 53.0(4)
C11 C10 N1 N2 -127.0(3)
C11 C12 C13 C14 0.8(5)
C12 C11 C16 C15 -1.8(5)
C12 C13 C14 C15 -3.1(5)
C12 C13 C14 O2 178.2(3)
C13 C14 C15 C16 3.0(5)
C13 C14 O2 C17 174.5(3)
C14 C15 C16 C11 -0.5(5)
C15 C14 O2 C17 -4.1(5)
C16 C11 C12 C13 1.7(5)
Cl1 C1 C2 C3 -178.3(2)
Cl1 C1 C6 C5 178.8(2)
N1 C10 C11 C12 70.4(4)
N1 C10 C11 C16 -107.3(3)
N2 C8 C9 C10 -2.0(4)
O1 C8 C9 C10 178.9(3)
O1 C8 N2 N1 179.4(3)
O2 C14 C15 C16 -178.4(3)
